data_7057776
loop_
_publ_author_name
'Cargnelutti, Roberta'
'Delgado, C\'assia P.'
'Cervo, Rodrigo'
'Tirloni, B\'arbara'
'Burrow, Robert A.'
'Lang, Ernesto S.'

_publ_section_title
;
 Synthesis and structural chemistry of CoII, CuII, CuI and PdII complexes
 containing a flexible monoselenoether ligand
;
_journal_issue 21
_journal_name_full 'New Journal of Chemistry'
_journal_page_first 17185
_journal_paper_doi 10.1039/C8NJ03621G
_journal_volume 42
_journal_year 2018
_chemical_formula_moiety 'C22 H20 Cl4 Cu2 N4 Se2'
_chemical_formula_sum 'C22 H20 Cl4 Cu2 N4 Se2'
_chemical_formula_weight 767.22
_chemical_melting_point 414.6(5)
_space_group_crystal_system triclinic
_space_group_IT_number 2
_space_group_name_Hall '-P 1'
_space_group_name_H-M_alt 'P -1'
_symmetry_space_group_name_Hall '-P 1'
_symmetry_space_group_name_H-M 'P -1'
_atom_sites_solution_hydrogens geom
_atom_sites_solution_primary dual
_atom_sites_solution_secondary difmap
_audit_update_record
;
2018-09-12 deposited with the CCDC.
2018-09-27 downloaded from the CCDC.
;
_cell_angle_alpha 90.009(2)
_cell_angle_beta 106.819(2)
_cell_angle_gamma 112.097(2)
_cell_formula_units_Z 1
_cell_length_a 7.7590(5)
_cell_length_b 8.3854(6)
_cell_length_c 11.2192(8)
_cell_measurement_reflns_used 9919
_cell_measurement_temperature 294.(2)
_cell_measurement_theta_max 30.5558
_cell_measurement_theta_min 2.6400
_cell_volume 642.49(8)
_computing_cell_refinement 'SAINT V8.38A (Bruker AXS Inc., 2017)'
_computing_data_collection 'APEX3 v2017.3-0 (Bruker AXS Inc., 2017'
_computing_data_reduction 'SAINT V8.38A (Bruker AXS Inc., 2016)'
_computing_molecular_graphics 'shelXle (C.B. Huebschle, rev 833)'
_computing_publication_material vim
_computing_structure_refinement 'SHELXL-2016/6 (Sheldrick, 2016)'
_computing_structure_solution 'SHELXT 2014/5 (Sheldrick, 2014)'
_diffrn_ambient_temperature 294.(2)
_diffrn_detector_area_resol_mean 10.4167
_diffrn_measured_fraction_theta_full 0.996
_diffrn_measured_fraction_theta_max 0.996
_diffrn_measurement_device_type 'Bruker D8 Venture Photon 100 diffractometer'
_diffrn_measurement_method '0.5 \% \w & \f scans'
_diffrn_radiation_monochromator 'Incoatec Montel two dimensional X ray optics'
_diffrn_radiation_type 'Mo K\a'
_diffrn_radiation_wavelength 0.71073
_diffrn_reflns_av_R_equivalents 0.0580
_diffrn_reflns_av_unetI/netI 0.0257
_diffrn_reflns_limit_h_max 11
_diffrn_reflns_limit_h_min -11
_diffrn_reflns_limit_k_max 12
_diffrn_reflns_limit_k_min -12
_diffrn_reflns_limit_l_max 16
_diffrn_reflns_limit_l_min -16
_diffrn_reflns_number 54520
_diffrn_reflns_theta_full 30.63
_diffrn_reflns_theta_max 30.63
_diffrn_reflns_theta_min 3.00
_diffrn_source 'microfocus X ray tube'
_diffrn_source_type 'Incoatex I\mS High Brilliance'
_exptl_absorpt_coefficient_mu 4.924
_exptl_absorpt_correction_T_max 0.54
_exptl_absorpt_correction_T_min 0.40
_exptl_absorpt_correction_type multi-scan
_exptl_absorpt_process_details
;
SADABS (version 2016/2; Bruker, 2016) was used to perform the multi--scan
absorption correction.
;
_exptl_crystal_colour green
_exptl_crystal_density_diffrn 1.983
_exptl_crystal_density_method 'not measured'
_exptl_crystal_description block
_exptl_crystal_F_000 374
_exptl_crystal_size_max 0.274
_exptl_crystal_size_mid 0.199
_exptl_crystal_size_min 0.142
_refine_diff_density_max 0.495
_refine_diff_density_min -0.546
_refine_ls_extinction_method none
_refine_ls_goodness_of_fit_ref 1.170
_refine_ls_hydrogen_treatment constr
_refine_ls_matrix_type full
_refine_ls_number_parameters 167
_refine_ls_number_reflns 3929
_refine_ls_number_restraints 21
_refine_ls_restrained_S_all 1.180
_refine_ls_R_factor_all 0.0485
_refine_ls_R_factor_gt 0.0329
_refine_ls_shift/su_max 0.001
_refine_ls_shift/su_mean 0.000
_refine_ls_structure_factor_coef Fsqd
_refine_ls_weighting_details 'w=1/[\s^2^(Fo^2^)+(0.0282P)^2^+0.7664P] where P=(Fo^2^+2Fc^2^)/3'
_refine_ls_weighting_scheme calc
_refine_ls_wR_factor_gt 0.0822
_refine_ls_wR_factor_ref 0.0882
_reflns_number_gt 3169
_reflns_number_total 3929
_reflns_threshold_expression 'I > 2\s(I)'
_cod_data_source_file c8nj03621g2.cif
_cod_data_source_block compound_2a
_cod_depositor_comments
;
The following automatic conversions were performed:

'_chemical_melting_point' value '414.15-415.15 K' was changed to
'414.6(5)' - the average value was taken and precision was estimated.

'_exptl_absorpt_correction_type' value 'Multi-Scan' changed to
'multi-scan' according to
/home/data/users/saulius/crontab/automatic-downloads/rss-feeds/RSC/lib/dictionaries/cif_core.dic
dictionary named 'cif_core.dic' version 2.4.2 from 2011-04-26.

Automatic conversion script
Id: cif_fix_values 4973 2017-02-22 13:04:09Z antanas 

 Adding full bibliography for 7057773--7057780.cif.
;
_cod_database_code 7057776

loop_
_space_group_symop_operation_xyz
'x, y, z'
'-x, -y, -z'

loop_
_atom_site_type_symbol
_atom_site_label
_atom_site_fract_x
_atom_site_fract_y
_atom_site_fract_z
_atom_site_U_iso_or_equiv
_atom_site_adp_type
_atom_site_calc_flag
_atom_site_refinement_flags_adp
_atom_site_refinement_flags_occupancy
_atom_site_refinement_flags_posn
_atom_site_occupancy
_atom_site_disorder_assembly
_atom_site_disorder_group
Cu Cu1 0.53650(5) 0.52425(4) 0.24104(3) 0.03013(10) Uani d . . . 1.0 . .
Cl Cl1 0.78945(11) 0.72203(10) 0.39166(7) 0.04224(17) Uani d . . . 1.0 . .
Cl Cl2 0.30439(11) 0.34392(10) 0.07048(7) 0.04055(16) Uani d . . . 1.0 . .
N N1 0.6824(3) 0.3690(3) 0.2618(2) 0.0322(5) Uani d . . D 1.0 . .
C C1 0.6661(4) 0.2541(3) 0.3456(3) 0.0323(5) Uani d . . D 1.0 . .
Se Se1 0.49286(5) 0.24761(6) 0.43784(4) 0.03455(12) Uani d . P D 0.8336(14) A 1
C C11A 0.548(3) 0.257(3) 0.435(2) 0.03455(12) Uani d . P D 0.1664(14) A 2
H H11A 0.497796 0.1438 0.462666 0.041 Uiso calc U P R 0.1664(14) A 2
H H11B 0.437723 0.285998 0.391849 0.041 Uiso calc U P R 0.1664(14) A 2
C C5 0.7998(5) 0.3784(4) 0.1924(3) 0.0404(6) Uani d . . D 1.0 . .
H H5 0.810003 0.4567 0.133505 0.049 Uiso calc U . R 1.0 . .
C C2 0.7641(5) 0.1446(4) 0.3609(3) 0.0412(6) Uani d . . . 1.0 . .
H H2 0.748641 0.064457 0.418316 0.049 Uiso calc U . R 1.0 . .
C C3 0.8861(5) 0.1561(5) 0.2894(3) 0.0474(8) Uani d . . . 1.0 . .
H H3 0.953986 0.083785 0.298235 0.057 Uiso calc U . R 1.0 . .
C C4 0.9056(5) 0.2758(5) 0.2053(3) 0.0469(8) Uani d . . . 1.0 . .
H H4 0.989025 0.287376 0.157754 0.056 Uiso calc U . R 1.0 . .
N N2 0.3973(3) 0.6858(3) 0.2196(2) 0.0318(5) Uani d . . D 1.0 . .
C C6 0.2988(4) 0.7071(3) 0.2944(3) 0.0328(5) Uani d . . D 1.0 . .
Se Se1A 0.2633(6) 0.5536(4) 0.4071(4) 0.0325(7) Uani d U P D 0.1664(14) A 2
C C11 0.2994(12) 0.6096(7) 0.4086(8) 0.0360(15) Uani d U P D 0.8336(14) A 1
H H11C 0.319461 0.505079 0.393061 0.043 Uiso calc U P R 0.8336(14) A 1
H H11D 0.172853 0.575135 0.421973 0.043 Uiso calc U P R 0.8336(14) A 1
C C10 0.4084(5) 0.7804(4) 0.1231(3) 0.0405(6) Uani d . . D 1.0 . .
H H10 0.477713 0.766112 0.071589 0.049 Uiso calc U . R 1.0 . .
C C7 0.2028(5) 0.8198(4) 0.2712(3) 0.0436(7) Uani d . . . 1.0 . .
H H7 0.131386 0.830587 0.322292 0.052 Uiso calc U . R 1.0 . .
C C8 0.2144(5) 0.9151(4) 0.1720(3) 0.0446(7) Uani d . . . 1.0 . .
H H8 0.1506 0.990763 0.155216 0.054 Uiso calc U . R 1.0 . .
C C9 0.3209(5) 0.8976(4) 0.0978(3) 0.0444(7) Uani d . . . 1.0 . .
H H9 0.333764 0.963603 0.031834 0.053 Uiso calc U . R 1.0 . .

loop_
_atom_site_aniso_label
_atom_site_aniso_U_11
_atom_site_aniso_U_22
_atom_site_aniso_U_33
_atom_site_aniso_U_12
_atom_site_aniso_U_13
_atom_site_aniso_U_23
Cu1 0.03300(18) 0.03193(17) 0.03028(17) 0.01477(13) 0.01414(13) 0.00523(12)
Cl1 0.0366(3) 0.0410(4) 0.0448(4) 0.0113(3) 0.0117(3) -0.0019(3)
Cl2 0.0390(3) 0.0398(4) 0.0405(4) 0.0142(3) 0.0106(3) -0.0004(3)
N1 0.0342(11) 0.0352(11) 0.0301(11) 0.0152(9) 0.0122(9) 0.0043(9)
C1 0.0314(12) 0.0330(13) 0.0318(13) 0.0108(10) 0.0112(10) 0.0025(10)
Se1 0.0353(2) 0.03790(19) 0.03245(18) 0.01236(18) 0.01623(16) 0.00545(13)
C11A 0.0353(2) 0.03790(19) 0.03245(18) 0.01236(18) 0.01623(16) 0.00545(13)
C5 0.0431(16) 0.0476(16) 0.0360(15) 0.0188(13) 0.0189(13) 0.0049(12)
C2 0.0445(16) 0.0416(16) 0.0414(16) 0.0212(13) 0.0132(13) 0.0070(12)
C3 0.0442(17) 0.0559(19) 0.0504(18) 0.0294(15) 0.0135(14) -0.0020(15)
C4 0.0427(16) 0.059(2) 0.0455(17) 0.0215(15) 0.0213(14) -0.0014(15)
N2 0.0352(11) 0.0344(11) 0.0306(11) 0.0172(9) 0.0126(9) 0.0025(9)
C6 0.0339(13) 0.0304(12) 0.0359(14) 0.0105(10) 0.0163(11) 0.0006(10)
Se1A 0.0402(16) 0.0281(16) 0.0313(10) 0.0121(13) 0.0162(10) 0.0065(12)
C11 0.041(3) 0.030(3) 0.036(2) 0.009(3) 0.017(2) 0.001(3)
C10 0.0509(17) 0.0479(17) 0.0322(14) 0.0247(14) 0.0195(13) 0.0085(12)
C7 0.0469(17) 0.0466(17) 0.0504(18) 0.0247(14) 0.0259(15) 0.0068(14)
C8 0.0485(17) 0.0447(17) 0.0480(17) 0.0265(14) 0.0148(14) 0.0073(14)
C9 0.0571(19) 0.0453(17) 0.0361(15) 0.0261(15) 0.0144(14) 0.0105(13)

loop_
_atom_type_symbol
_atom_type_description
_atom_type_scat_dispersion_real
_atom_type_scat_dispersion_imag
_atom_type_scat_source
C C 0.0033 0.0016 'International Tables Vol C Tables 4.2.6.8 and 6.1.1.4'
H H 0.0000 0.0000 'International Tables Vol C Tables 4.2.6.8 and 6.1.1.4'
Cl Cl 0.1484 0.1585 'International Tables Vol C Tables 4.2.6.8 and 6.1.1.4'
Cu Cu 0.3201 1.2651 'International Tables Vol C Tables 4.2.6.8 and 6.1.1.4'
N N 0.0061 0.0033 'International Tables Vol C Tables 4.2.6.8 and 6.1.1.4'
Se Se -0.0929 2.2259 'International Tables Vol C Tables 4.2.6.8 and 6.1.1.4'

loop_
_geom_angle_atom_site_label_1
_geom_angle_atom_site_label_2
_geom_angle_atom_site_label_3
_geom_angle_site_symmetry_1
_geom_angle_site_symmetry_3
_geom_angle
N1 Cu1 N2 . . 178.28(9)
N1 Cu1 Cl1 . . 89.67(7)
N2 Cu1 Cl1 . . 89.25(7)
N1 Cu1 Cl2 . . 90.08(7)
N2 Cu1 Cl2 . . 90.80(7)
Cl1 Cu1 Cl2 . . 171.96(3)
C5 N1 C1 . . 118.7(3)
C5 N1 Cu1 . . 120.3(2)
C1 N1 Cu1 . . 120.95(18)
N1 C1 C2 . . 122.0(3)
N1 C1 C11A . . 118.4(11)
C2 C1 C11A . . 119.4(11)
N1 C1 Se1 . . 115.7(2)
C2 C1 Se1 . . 122.3(2)
C1 Se1 C11 . 2_666 95.7(3)
C1 C11A Se1A . 2_666 108.6(11)
C1 C11A H11A . . 110.0
Se1A C11A H11A 2_666 . 110.0
C1 C11A H11B . . 110.0
Se1A C11A H11B 2_666 . 110.0
H11A C11A H11B . . 108.4
N1 C5 C4 . . 122.2(3)
N1 C5 H5 . . 118.9
C4 C5 H5 . . 118.9
C1 C2 C3 . . 118.9(3)
C1 C2 H2 . . 120.6
C3 C2 H2 . . 120.6
C4 C3 C2 . . 119.1(3)
C4 C3 H3 . . 120.4
C2 C3 H3 . . 120.4
C3 C4 C5 . . 119.0(3)
C3 C4 H4 . . 120.5
C5 C4 H4 . . 120.5
C6 N2 C10 . . 118.9(2)
C6 N2 Cu1 . . 124.98(19)
C10 N2 Cu1 . . 116.11(19)
N2 C6 C7 . . 121.2(3)
N2 C6 C11 . . 118.5(4)
C7 C6 C11 . . 120.3(4)
N2 C6 Se1A . . 115.3(2)
C7 C6 Se1A . . 122.6(3)
C6 Se1A C11A . 2_666 94.0(7)
C6 C11 Se1 . 2_666 112.0(3)
C6 C11 H11C . . 109.2
Se1 C11 H11C 2_666 . 109.2
C6 C11 H11D . . 109.2
Se1 C11 H11D 2_666 . 109.2
H11C C11 H11D . . 107.9
N2 C10 C9 . . 122.4(3)
N2 C10 H10 . . 118.8
C9 C10 H10 . . 118.8
C8 C7 C6 . . 119.4(3)
C8 C7 H7 . . 120.3
C6 C7 H7 . . 120.3
C9 C8 C7 . . 119.4(3)
C9 C8 H8 . . 120.3
C7 C8 H8 . . 120.3
C8 C9 C10 . . 118.7(3)
C8 C9 H9 . . 120.7
C10 C9 H9 . . 120.7

loop_
_geom_bond_atom_site_label_1
_geom_bond_atom_site_label_2
_geom_bond_site_symmetry_2
_geom_bond_distance
Cu1 N1 . 1.996(2)
Cu1 N2 . 2.003(2)
Cu1 Cl1 . 2.2559(8)
Cu1 Cl2 . 2.2688(8)
N1 C5 . 1.342(4)
N1 C1 . 1.344(4)
C1 C2 . 1.378(4)
C1 C11A . 1.549(15)
C1 Se1 . 1.905(3)
Se1 C11 2_666 1.985(7)
C11A Se1A 2_666 2.13(2)
C11A H11A . 0.97
C11A H11B . 0.97
C5 C4 . 1.377(5)
C5 H5 . 0.93
C2 C3 . 1.386(4)
C2 H2 . 0.93
C3 C4 . 1.375(5)
C3 H3 . 0.93
C4 H4 . 0.93
N2 C6 . 1.339(3)
N2 C10 . 1.347(4)
C6 C7 . 1.390(4)
C6 C11 . 1.520(8)
C6 Se1A . 1.807(4)
C11 H11C . 0.97
C11 H11D . 0.97
C10 C9 . 1.378(4)
C10 H10 . 0.93
C7 C8 . 1.375(5)
C7 H7 . 0.93
C8 C9 . 1.374(5)
C8 H8 . 0.93
C9 H9 . 0.93

loop_
_geom_torsion_atom_site_label_1
_geom_torsion_atom_site_label_2
_geom_torsion_atom_site_label_3
_geom_torsion_atom_site_label_4
_geom_torsion_site_symmetry_4
_geom_torsion
C5 N1 C1 C2 . -0.8(4)
Cu1 N1 C1 C2 . 179.5(2)
C5 N1 C1 C11A . 173.7(10)
Cu1 N1 C1 C11A . -6.0(10)
C5 N1 C1 Se1 . -179.0(2)
Cu1 N1 C1 Se1 . 1.3(3)
N1 C1 C11A Se1A 2_666 -84.9(13)
C2 C1 C11A Se1A 2_666 89.8(13)
C1 N1 C5 C4 . -0.8(4)
Cu1 N1 C5 C4 . 178.9(2)
N1 C1 C2 C3 . 1.3(4)
C11A C1 C2 C3 . -173.2(10)
Se1 C1 C2 C3 . 179.3(2)
C1 C2 C3 C4 . -0.1(5)
C2 C3 C4 C5 . -1.5(5)
N1 C5 C4 C3 . 2.0(5)
C10 N2 C6 C7 . 2.4(4)
Cu1 N2 C6 C7 . -178.7(2)
C10 N2 C6 C11 . -175.6(4)
Cu1 N2 C6 C11 . 3.3(4)
C10 N2 C6 Se1A . 171.7(3)
Cu1 N2 C6 Se1A . -9.4(3)
N2 C6 Se1A C11A 2_666 111.8(6)
C7 C6 Se1A C11A 2_666 -79.0(6)
N2 C6 C11 Se1 2_666 94.7(5)
C7 C6 C11 Se1 2_666 -83.3(5)
C6 N2 C10 C9 . -0.5(5)
Cu1 N2 C10 C9 . -179.5(3)
N2 C6 C7 C8 . -2.1(5)
C11 C6 C7 C8 . 175.9(4)
Se1A C6 C7 C8 . -170.6(3)
C6 C7 C8 C9 . -0.2(5)
C7 C8 C9 C10 . 2.0(5)
N2 C10 C9 C8 . -1.7(5)
